data_1560980
loop_
_publ_author_name
'Cramer, Alisha J.'
'Cole, Jacqueline M.'

_publ_section_title
;
 Host-guest prospects of neodymium and gadolinium ultraphosphate
 frameworks for nuclear waste storage: Multi-temperature topological
 analysis of nanoporous cages in RP5O14
;
_journal_name_full 'Journal of Solid State Chemistry'
_journal_page_first 250
_journal_page_last 257
_journal_paper_doi 10.1016/j.jssc.2018.07.020
_journal_volume 266
_journal_year 2018
_chemical_formula_sum 'Nd O14 P5'
_chemical_formula_weight 523.09
_space_group_IT_number 53
_space_group_name_Hall '-P 2ac 2'
_space_group_name_H-M_alt 'P m n a'
_symmetry_cell_setting orthorhombic
_symmetry_space_group_name_H-M 'P m n a'
_atom_sites_solution_hydrogens none
_atom_sites_solution_primary direct
_atom_sites_solution_secondary difmap
_audit_creation_method SHELXL-97
_cell_angle_alpha 90.00
_cell_angle_beta 90.00
_cell_angle_gamma 90.00
_cell_formula_units_Z 4
_cell_length_a 12.98(2)
_cell_length_b 8.758(15)
_cell_length_c 8.976(17)
_cell_measurement_reflns_used 512
_cell_measurement_temperature 450(2)
_cell_measurement_theta_max 28.26
_cell_measurement_theta_min 2.0
_cell_volume 1020(3)
_computing_cell_refinement
;
Rigaku CrystalClear-SM Expert 2.0
;
_computing_data_collection 'Rigaku CrystalClear-SM Expert 2.0'
_computing_data_reduction
;
Rigaku CrystalClear-SM Expert 2.0
;
_computing_molecular_graphics
;
SHELXTL-PLUS (Sheldrick, 1995)
;
_computing_publication_material 'SHELXL-97 (Sheldrick, 1997)'
_computing_structure_refinement 'SHELXL-97 (Sheldrick, 1997)'
_computing_structure_solution 'SHELXS-97 (Sheldrick, 1990)'
_diffrn_ambient_temperature 450(2)
_diffrn_measured_fraction_theta_full 0.839
_diffrn_measured_fraction_theta_max 0.839
_diffrn_measurement_device_type 'Rigaku Saturn 724+ CCD'
_diffrn_measurement_method '\w scans'
_diffrn_radiation_monochromator graphite
_diffrn_radiation_source 'fine-focus sealed tube'
_diffrn_radiation_type MoK\a
_diffrn_radiation_wavelength 0.71073
_diffrn_reflns_av_R_equivalents 0.0690
_diffrn_reflns_av_sigmaI/netI 0.0433
_diffrn_reflns_limit_h_max 15
_diffrn_reflns_limit_h_min -14
_diffrn_reflns_limit_k_max 8
_diffrn_reflns_limit_k_min -11
_diffrn_reflns_limit_l_max 11
_diffrn_reflns_limit_l_min -5
_diffrn_reflns_number 3186
_diffrn_reflns_theta_full 28.28
_diffrn_reflns_theta_max 28.28
_diffrn_reflns_theta_min 3.91
_diffrn_standards_decay_% 0
_diffrn_standards_interval_count 0
_diffrn_standards_interval_time 0
_diffrn_standards_number 0
_exptl_absorpt_coefficient_mu 5.960
_exptl_absorpt_correction_T_max 0.743
_exptl_absorpt_correction_T_min 0.317
_exptl_absorpt_correction_type empirical
_exptl_absorpt_process_details
;
T. Higashi, ABSCOR, empirical absorption correction
;
_exptl_crystal_colour purple
_exptl_crystal_density_diffrn 3.405
_exptl_crystal_density_method 'not measured'
_exptl_crystal_description plate
_exptl_crystal_F_000 988
_exptl_crystal_size_max 0.2
_exptl_crystal_size_mid 0.2
_exptl_crystal_size_min 0.05
_refine_diff_density_max 3.480
_refine_diff_density_min -3.982
_refine_diff_density_rms 0.424
_refine_ls_extinction_coef 0.0053(12)
_refine_ls_extinction_expression Fc^*^=kFc[1+0.001xFc^2^\l^3^/sin(2\q)]^-1/4^
_refine_ls_extinction_method SHELXL
_refine_ls_goodness_of_fit_ref 1.126
_refine_ls_hydrogen_treatment none
_refine_ls_matrix_type full
_refine_ls_number_parameters 99
_refine_ls_number_reflns 1112
_refine_ls_number_restraints 0
_refine_ls_restrained_S_all 1.126
_refine_ls_R_factor_all 0.0533
_refine_ls_R_factor_gt 0.0523
_refine_ls_shift/su_max 0.000
_refine_ls_shift/su_mean 0.000
_refine_ls_structure_factor_coef Fsqd
_refine_ls_weighting_details 'calc w=1/[\s^2^(Fo^2^)+(0.1003P)^2^+1.4059P] where P=(Fo^2^+2Fc^2^)/3'
_refine_ls_weighting_scheme calc
_refine_ls_wR_factor_gt 0.1360
_refine_ls_wR_factor_ref 0.1378
_reflns_number_gt 1084
_reflns_number_total 1112
_reflns_threshold_expression >2sigma(I)
_cod_data_source_file nd_013_450_m1.cif
_cod_data_source_block nd_013_450_m1
_cod_original_cell_volume 1021(3)
_cod_original_sg_symbol_H-M Pmna
_cod_database_code 1560980

loop_
_symmetry_equiv_pos_as_xyz
'x, y, z'
'-x+1/2, -y, z+1/2'
'-x+1/2, y, -z+1/2'
'x, -y, -z'
'-x, -y, -z'
'x-1/2, y, -z-1/2'
'x-1/2, -y, z-1/2'
'-x, y, z'

loop_
_atom_site_label
_atom_site_type_symbol
_atom_site_fract_x
_atom_site_fract_y
_atom_site_fract_z
_atom_site_U_iso_or_equiv
_atom_site_adp_type
_atom_site_occupancy
_atom_site_symmetry_multiplicity
_atom_site_calc_flag
_atom_site_refinement_flags
_atom_site_disorder_assembly
_atom_site_disorder_group
Nd1 Nd 0.5000 0.22329(4) 0.18972(3) 0.0109(3) Uani 1 2 d S . .
P1 P 0.82526(17) -0.5000 0.5000 0.0112(4) Uani 1 2 d S . .
P2 P 0.66419(13) -0.26382(15) 0.45019(16) 0.0118(4) Uani 1 1 d . . .
P3 P 0.5000 -0.1864(2) 0.24614(18) 0.0120(5) Uani 1 2 d S . .
P4 P 0.79559(16) 0.0000 0.5000 0.0122(4) Uani 1 2 d S . .
O1 O 0.5938(5) -0.2850(5) 0.3125(4) 0.0179(12) Uani 1 1 d . . .
O2 O 0.5000 -0.0319(7) 0.3125(5) 0.0185(13) Uani 1 2 d S . .
O3 O 0.5000 0.2098(8) -0.0835(7) 0.0256(16) Uani 1 2 d S . .
O4 O 0.7464(3) -0.3879(5) 0.4188(4) 0.0223(10) Uani 1 1 d . . .
O5 O 0.6131(4) 0.2737(5) 0.4064(5) 0.0265(12) Uani 1 1 d . . .
O6 O 0.7184(4) -0.1109(5) 0.4151(5) 0.0275(10) Uani 1 1 d . . .
O7 O 0.3801(4) 0.4193(5) 0.1182(4) 0.0227(10) Uani 1 1 d . . .
O8 O 0.3492(4) 0.0864(5) 0.1166(4) 0.0239(9) Uani 1 1 d . . .

loop_
_atom_site_aniso_label
_atom_site_aniso_U_11
_atom_site_aniso_U_22
_atom_site_aniso_U_33
_atom_site_aniso_U_23
_atom_site_aniso_U_13
_atom_site_aniso_U_12
Nd1 0.0112(5) 0.0143(4) 0.0070(3) 0.00022(10) 0.000 0.000
P1 0.0107(11) 0.0132(8) 0.0097(7) -0.0006(6) 0.000 0.000
P2 0.0112(11) 0.0153(6) 0.0090(7) 0.0004(4) -0.0007(5) 0.0000(5)
P3 0.0118(12) 0.0179(9) 0.0062(8) 0.0016(6) 0.000 0.000
P4 0.0101(12) 0.0136(8) 0.0130(7) 0.0009(6) 0.000 0.000
O1 0.010(4) 0.021(2) 0.022(2) -0.0046(13) -0.0088(15) 0.0041(18)
O2 0.017(4) 0.021(3) 0.018(2) 0.0023(18) 0.000 0.000
O3 0.033(5) 0.034(4) 0.010(3) -0.002(2) 0.000 0.000
O4 0.021(2) 0.032(2) 0.014(2) 0.0004(15) -0.0015(14) 0.018(2)
O5 0.029(3) 0.037(3) 0.0133(19) 0.0003(15) -0.009(2) -0.0087(19)
O6 0.036(3) 0.024(2) 0.0229(19) 0.0058(16) -0.0111(19) -0.0125(19)
O7 0.026(3) 0.0224(19) 0.0201(17) 0.0035(14) -0.0052(15) 0.0109(19)
O8 0.023(2) 0.026(2) 0.0228(19) -0.0023(15) -0.0047(16) -0.0050(19)

loop_
_atom_type_symbol
_atom_type_description
_atom_type_scat_dispersion_real
_atom_type_scat_dispersion_imag
_atom_type_scat_source
O O 0.0106 0.0060 'International Tables Vol C Tables 4.2.6.8 and 6.1.1.4'
P P 0.1023 0.0942 'International Tables Vol C Tables 4.2.6.8 and 6.1.1.4'
Nd Nd -0.1943 3.0179 'International Tables Vol C Tables 4.2.6.8 and 6.1.1.4'

loop_
_geom_angle_atom_site_label_1
_geom_angle_atom_site_label_2
_geom_angle_atom_site_label_3
_geom_angle
_geom_angle_site_symmetry_1
_geom_angle_site_symmetry_3
O8 Nd1 O8 110.2(2) . 8_655
O8 Nd1 O7 144.69(16) . 8_655
O8 Nd1 O7 75.8(2) 8_655 8_655
O8 Nd1 O7 75.8(2) . .
O8 Nd1 O7 144.69(16) 8_655 .
O7 Nd1 O7 80.7(3) 8_655 .
O8 Nd1 O3 72.62(13) . .
O8 Nd1 O3 72.62(13) 8_655 .
O7 Nd1 O3 76.58(16) 8_655 .
O7 Nd1 O3 76.58(16) . .
O8 Nd1 O5 142.30(15) . .
O8 Nd1 O5 79.6(2) 8_655 .
O7 Nd1 O5 72.47(18) 8_655 .
O7 Nd1 O5 117.78(17) . .
O3 Nd1 O5 142.49(15) . .
O8 Nd1 O5 79.6(2) . 8_655
O8 Nd1 O5 142.30(15) 8_655 8_655
O7 Nd1 O5 117.78(17) 8_655 8_655
O7 Nd1 O5 72.47(18) . 8_655
O3 Nd1 O5 142.49(15) . 8_655
O5 Nd1 O5 72.7(3) . 8_655
O8 Nd1 O2 70.81(14) . .
O8 Nd1 O2 70.81(14) 8_655 .
O7 Nd1 O2 139.31(13) 8_655 .
O7 Nd1 O2 139.31(13) . .
O3 Nd1 O2 113.5(2) . .
O5 Nd1 O2 79.18(15) . .
O5 Nd1 O2 79.18(15) 8_655 .
O7 P1 O7 121.7(4) 7_656 6_646
O7 P1 O4 106.2(2) 7_656 4_546
O7 P1 O4 110.3(3) 6_646 4_546
O7 P1 O4 110.3(3) 7_656 .
O7 P1 O4 106.2(2) 6_646 .
O4 P1 O4 100.1(4) 4_546 .
O5 P2 O6 116.2(3) 4_556 .
O5 P2 O1 115.5(4) 4_556 .
O6 P2 O1 102.1(3) . .
O5 P2 O4 115.8(3) 4_556 .
O6 P2 O4 104.9(3) . .
O1 P2 O4 100.2(3) . .
O3 P3 O2 121.7(3) 5_655 .
O3 P3 O1 107.0(2) 5_655 8_655
O2 P3 O1 110.0(2) . 8_655
O3 P3 O1 107.0(2) 5_655 .
O2 P3 O1 110.0(2) . .
O1 P3 O1 98.5(4) 8_655 .
O8 P4 O8 123.4(4) 6_656 7_656
O8 P4 O6 105.8(3) 6_656 .
O8 P4 O6 109.0(3) 7_656 .
O8 P4 O6 109.0(3) 6_656 4_556
O8 P4 O6 105.8(3) 7_656 4_556
O6 P4 O6 101.8(4) . 4_556
P2 O1 P3 132.7(3) . .
P3 O2 Nd1 130.0(3) . .
P3 O3 Nd1 174.8(4) 5_655 .
P2 O4 P1 142.3(3) . .
P2 O5 Nd1 163.2(3) 4_556 .
P2 O6 P4 135.9(3) . .
P1 O7 Nd1 148.8(2) 6_566 .
P4 O8 Nd1 147.5(3) 6_556 .

loop_
_geom_bond_atom_site_label_1
_geom_bond_atom_site_label_2
_geom_bond_distance
_geom_bond_site_symmetry_2
Nd1 O8 2.388(5) .
Nd1 O8 2.388(5) 8_655
Nd1 O7 2.404(5) 8_655
Nd1 O7 2.404(5) .
Nd1 O3 2.456(8) .
Nd1 O5 2.476(6) .
Nd1 O5 2.476(6) 8_655
Nd1 O2 2.492(7) .
P1 O7 1.460(4) 7_656
P1 O7 1.460(4) 6_646
P1 O4 1.595(4) 4_546
P1 O4 1.595(5) .
P2 O5 1.451(5) 4_556
P2 O6 1.545(5) .
P2 O1 1.549(5) .
P2 O4 1.549(5) .
P3 O3 1.474(7) 5_655
P3 O2 1.479(7) .
P3 O1 1.607(6) 8_655
P3 O1 1.607(6) .
P4 O8 1.467(4) 6_656
P4 O8 1.467(4) 7_656
P4 O6 1.590(5) .
P4 O6 1.590(5) 4_556
O3 P3 1.474(7) 5_655
O5 P2 1.451(5) 4_556
O7 P1 1.460(4) 6_566
O8 P4 1.467(4) 6_556

_cod_database_fobs_code 1560980
